data_1566871
loop_
_publ_author_name
'Peel, Andrew J.'
'Terzopoulos, Alexandros'
'Jethwa, Rajesh B.'
'Choudhury, Dipanjana'
'Niu, Hao-Che'
'Bond, Andrew D.'
'Slaughter, Jonathan'
'Wright, Dominic S.'

_publ_section_title
;
 A chiral phosphazane reagent strategy for the determination of
 enantiomeric excess of amines
;
_journal_name_full 'Chemical Science'
_journal_paper_doi 10.1039/D2SC01692C
_journal_year 2022
_chemical_absolute_configuration ad
_chemical_formula_moiety 'C28 H50 N3 O P2 +, I -'
_chemical_formula_sum 'C28 H50 I N3 O P2'
_chemical_formula_weight 633.55
_space_group_crystal_system monoclinic
_space_group_IT_number 4
_space_group_name_Hall 'P 2yb'
_space_group_name_H-M_alt 'P 1 21 1'
_atom_sites_solution_hydrogens geom
_atom_sites_solution_primary dual
_atom_sites_solution_secondary difmap
_audit_creation_method SHELXL-2018/1
_audit_update_record
;
2021-08-26 deposited with the CCDC.	2022-04-12 downloaded from the CCDC.
;
_cell_angle_alpha 90
_cell_angle_beta 109.6446(6)
_cell_angle_gamma 90
_cell_formula_units_Z 4
_cell_length_a 9.99680(10)
_cell_length_b 28.7847(4)
_cell_length_c 11.8857(2)
_cell_measurement_reflns_used 70049
_cell_measurement_temperature 180(2)
_cell_measurement_theta_max 25.35
_cell_measurement_theta_min 1.00
_cell_volume 3221.10(8)
_computing_cell_refinement 'HKL Scalepack (Otwinowski & Minor, 1997)'
_computing_data_collection 'COLLECT (Nonius, 1999)'
_computing_data_reduction 'HKL Denzo and Scalepack (Otwinowski & Minor, 1997)'
_computing_molecular_graphics 'Mercury (Macrae et al., 2008)'
_computing_publication_material SHELXL
_computing_structure_refinement 'SHELXL (Sheldrick, 2015)'
_computing_structure_solution 'SHELXT (Sheldrick, 2015)'
_diffrn_ambient_temperature 180(2)
_diffrn_measured_fraction_theta_full 0.987
_diffrn_measured_fraction_theta_max 0.985
_diffrn_measurement_device_type 'Nonius KappaCCD'
_diffrn_measurement_method '\w and \f-scans'
_diffrn_radiation_type MoK\a
_diffrn_radiation_wavelength 0.71073
_diffrn_reflns_av_R_equivalents 0.0430
_diffrn_reflns_av_unetI/netI 0.0550
_diffrn_reflns_Laue_measured_fraction_full 0.987
_diffrn_reflns_Laue_measured_fraction_max 0.985
_diffrn_reflns_limit_h_max 11
_diffrn_reflns_limit_h_min -11
_diffrn_reflns_limit_k_max 34
_diffrn_reflns_limit_k_min -34
_diffrn_reflns_limit_l_max 14
_diffrn_reflns_limit_l_min -11
_diffrn_reflns_number 25390
_diffrn_reflns_point_group_measured_fraction_full 0.920
_diffrn_reflns_point_group_measured_fraction_max 0.917
_diffrn_reflns_theta_full 25.242
_diffrn_reflns_theta_max 25.369
_diffrn_reflns_theta_min 3.555
_diffrn_source 'fine-focus sealed tube'
_exptl_absorpt_coefficient_mu 1.117
_exptl_absorpt_correction_T_max 0.877
_exptl_absorpt_correction_T_min 0.794
_exptl_absorpt_correction_type multi-scan
_exptl_absorpt_process_details 'SORTAV (Blessing, 1995)'
_exptl_crystal_colour colourless
_exptl_crystal_density_diffrn 1.306
_exptl_crystal_description block
_exptl_crystal_F_000 1320
_exptl_crystal_size_max 0.180
_exptl_crystal_size_mid 0.120
_exptl_crystal_size_min 0.120
_refine_diff_density_max 0.382
_refine_diff_density_min -0.621
_refine_diff_density_rms 0.076
_refine_ls_abs_structure_details
;
Flack x determined using 2932 quotients [(I+)-(I-)]/[(I+)+(I-)]
(Parsons, Flack and Wagner, Acta Cryst. B69 (2013) 249-259).
;
_refine_ls_abs_structure_Flack -0.063(19)
_refine_ls_extinction_method none
_refine_ls_goodness_of_fit_ref 1.030
_refine_ls_hydrogen_treatment constr
_refine_ls_matrix_type full
_refine_ls_number_parameters 767
_refine_ls_number_reflns 10835
_refine_ls_number_restraints 514
_refine_ls_restrained_S_all 1.027
_refine_ls_R_factor_all 0.0691
_refine_ls_R_factor_gt 0.0423
_refine_ls_shift/su_max 0.001
_refine_ls_shift/su_mean 0.000
_refine_ls_structure_factor_coef Fsqd
_refine_ls_weighting_details 'w=1/[\s^2^(Fo^2^)+(0.0386P)^2^+1.6561P] where P=(Fo^2^+2Fc^2^)/3'
_refine_ls_weighting_scheme calc
_refine_ls_wR_factor_gt 0.0889
_refine_ls_wR_factor_ref 0.0978
_reflns_Friedel_coverage 0.822
_reflns_Friedel_fraction_full 0.850
_reflns_Friedel_fraction_max 0.846
_reflns_number_gt 7849
_reflns_number_total 10835
_reflns_threshold_expression 'I > 2\s(I)'
_cod_data_source_file d2sc01692c3.cif
_cod_data_source_block 8RS
_cod_original_cell_volume 3221.09(8)
_cod_original_sg_symbol_H-M 'P 21'
_cod_database_code 1566871
_cambridge_user_name 'Andrew Peel'
_cambridge_user_crsid ajp208
_cambridge_supervisor_name 'Dominic Wright'
_cambridge_supervisor_crsid dsw1000
_cambridge_crystallographer_name 'Andrew Bond'
_cambridge_crystallographer_crsid adb29
_cambridge_sample_id AJP548A
_cambridge_data_id DW_K3_0081A
_shelx_space_group_comment
;
The symmetry employed for this shelxl refinement is uniquely defined
by the following loop, which should always be used as a source of
symmetry information in preference to the above space-group names.
They are only intended as comments.
;
_shelx_estimated_absorpt_t_min 0.824
_shelx_estimated_absorpt_t_max 0.878

loop_
_space_group_symop_operation_xyz
'x, y, z'
'-x, y+1/2, -z'

loop_
_atom_site_label
_atom_site_type_symbol
_atom_site_fract_x
_atom_site_fract_y
_atom_site_fract_z
_atom_site_U_iso_or_equiv
_atom_site_adp_type
_atom_site_occupancy
_atom_site_site_symmetry_order
_atom_site_calc_flag
_atom_site_refinement_flags_posn
_atom_site_refinement_flags_adp
_atom_site_refinement_flags_occupancy
_atom_site_disorder_assembly
_atom_site_disorder_group
I1 I 0.89543(8) 0.32094(2) -0.36323(6) 0.0599(2) Uani 1 1 d . . . . .
I2 I 0.61560(8) 0.68238(2) 0.86223(6) 0.0692(3) Uani 1 1 d . . . . .
P1 P 1.0571(2) 0.30969(10) 0.0327(2) 0.0360(7) Uani 1 1 d . . . . .
P2 P 1.1964(2) 0.31774(11) 0.2538(2) 0.0352(6) Uani 1 1 d . . . . .
O1 O 1.1793(6) 0.3701(2) 0.2932(6) 0.0384(17) Uani 1 1 d . . . . .
N1 N 1.2160(7) 0.3269(4) 0.1171(6) 0.036(2) Uani 1 1 d . . . . .
N2 N 1.0246(7) 0.3029(3) 0.1574(7) 0.036(2) Uani 1 1 d . . . . .
N3 N 0.9594(8) 0.3470(3) -0.0582(7) 0.047(3) Uani 1 1 d . . . . .
H3N H 0.943393 0.340368 -0.133827 0.071 Uiso 1 1 d R U . A .
C1 C 1.3425(10) 0.3445(4) 0.0868(11) 0.042(3) Uani 1 1 d . U . . .
C2 C 1.3498(10) 0.3191(6) -0.0228(9) 0.063(3) Uani 1 1 d . U . . .
H2A H 1.260296 0.323388 -0.088903 0.095 Uiso 1 1 calc R U . . .
H2B H 1.365569 0.285928 -0.004869 0.095 Uiso 1 1 calc R U . . .
H2C H 1.428315 0.331634 -0.045488 0.095 Uiso 1 1 calc R U . . .
C3 C 1.3261(12) 0.3964(5) 0.0624(14) 0.069(4) Uani 1 1 d . U . . .
H3A H 1.251756 0.401755 -0.014817 0.104 Uiso 1 1 calc R U . . .
H3B H 1.416171 0.409204 0.060690 0.104 Uiso 1 1 calc R U . . .
H3C H 1.299745 0.411604 0.125697 0.104 Uiso 1 1 calc R U . . .
C4 C 1.4722(10) 0.3330(6) 0.1893(11) 0.073(4) Uani 1 1 d . U . . .
H4A H 1.471147 0.299948 0.208694 0.110 Uiso 1 1 calc R U . . .
H4B H 1.474099 0.351680 0.258798 0.110 Uiso 1 1 calc R U . . .
H4C H 1.556701 0.339832 0.168030 0.110 Uiso 1 1 calc R U . . .
C5 C 0.9179(10) 0.2744(4) 0.1912(9) 0.039(3) Uani 1 1 d . U . . .
C6 C 0.8912(11) 0.2987(4) 0.2965(10) 0.055(3) Uani 1 1 d . U . . .
H6A H 0.866181 0.331293 0.275946 0.082 Uiso 1 1 calc R U . . .
H6B H 0.977392 0.297190 0.366951 0.082 Uiso 1 1 calc R U . . .
H6C H 0.813101 0.283198 0.313799 0.082 Uiso 1 1 calc R U . . .
C7 C 0.9780(11) 0.2255(4) 0.2299(12) 0.060(3) Uani 1 1 d . U . . .
H7A H 1.064384 0.227930 0.299924 0.090 Uiso 1 1 calc R U . . .
H7B H 1.000558 0.210660 0.164304 0.090 Uiso 1 1 calc R U . . .
H7C H 0.907225 0.206867 0.250068 0.090 Uiso 1 1 calc R U . . .
C8 C 0.7811(11) 0.2714(5) 0.0871(11) 0.061(4) Uani 1 1 d . U . . .
H8A H 0.752080 0.302648 0.055354 0.091 Uiso 1 1 calc R U . . .
H8B H 0.707022 0.257816 0.113793 0.091 Uiso 1 1 calc R U . . .
H8C H 0.795266 0.251892 0.024566 0.091 Uiso 1 1 calc R U . . .
C9 C 1.1969(8) 0.3806(3) 0.4179(8) 0.036(2) Uani 1 1 d D U . . .
H9 H 1.204812 0.351281 0.464916 0.044 Uiso 1 1 calc R U . . .
C10 C 1.0686(8) 0.4103(3) 0.4228(8) 0.047(2) Uani 1 1 d D U . . .
H10A H 1.001119 0.416573 0.341698 0.057 Uiso 1 1 calc R U . . .
H10B H 1.017554 0.394727 0.470729 0.057 Uiso 1 1 calc R U . . .
C11 C 1.1413(9) 0.4550(3) 0.4835(8) 0.066(2) Uani 1 1 d D U . . .
H11 H 1.083323 0.474129 0.520275 0.079 Uiso 1 1 calc R U . . .
C12 C 1.2808(11) 0.4369(3) 0.5723(8) 0.053(3) Uani 1 1 d D U . . .
C13 C 1.3260(7) 0.4120(3) 0.4751(6) 0.0462(19) Uani 1 1 d D U . . .
C14 C 1.3161(9) 0.4519(3) 0.3865(8) 0.058(2) Uani 1 1 d D U . . .
H14A H 1.405024 0.470251 0.410383 0.070 Uiso 1 1 calc R U . . .
H14B H 1.297486 0.439773 0.304648 0.070 Uiso 1 1 calc R U . . .
C15 C 1.1920(11) 0.4812(4) 0.3929(11) 0.077(4) Uani 1 1 d D U . . .
H15A H 1.115972 0.483021 0.314001 0.092 Uiso 1 1 calc R U . . .
H15B H 1.223325 0.513105 0.420969 0.092 Uiso 1 1 calc R U . . .
C16 C 1.3845(12) 0.4760(4) 0.6375(10) 0.089(5) Uani 1 1 d D U . . .
H16A H 1.470600 0.462145 0.693903 0.133 Uiso 1 1 calc R U . . .
H16B H 1.338736 0.495758 0.680953 0.133 Uiso 1 1 calc R U . . .
H16C H 1.409831 0.494711 0.578782 0.133 Uiso 1 1 calc R U . . .
C17 C 1.2627(13) 0.4044(4) 0.6691(9) 0.074(4) Uani 1 1 d D U . . .
H17A H 1.355844 0.392606 0.718651 0.111 Uiso 1 1 calc R U . . .
H17B H 1.201165 0.378334 0.631072 0.111 Uiso 1 1 calc R U . . .
H17C H 1.219681 0.421699 0.719279 0.111 Uiso 1 1 calc R U . . .
C18 C 1.4656(8) 0.3860(4) 0.5155(9) 0.059(3) Uani 1 1 d D U . . .
H18A H 1.479127 0.370392 0.446837 0.089 Uiso 1 1 calc R U . . .
H18B H 1.464506 0.362836 0.575593 0.089 Uiso 1 1 calc R U . . .
H18C H 1.543559 0.407939 0.550234 0.089 Uiso 1 1 calc R U . . .
C19 C 0.9400(8) 0.3966(4) -0.0261(11) 0.050(3) Uani 0.55(2) 1 d D U P A 1
H19A H 1.010673 0.404245 0.052677 0.060 Uiso 0.55(2) 1 calc R U P A 1
H19B H 0.955097 0.417822 -0.086318 0.060 Uiso 0.55(2) 1 calc R U P A 1
C20 C 0.7935(12) 0.4029(7) -0.0221(13) 0.036(5) Uani 0.55(2) 1 d D U P A 1
H20 H 0.782283 0.386113 0.047906 0.043 Uiso 0.55(2) 1 calc R U P A 1
C21 C 0.6789(13) 0.3889(7) -0.1358(16) 0.047(5) Uani 0.55(2) 1 d D U P A 1
H21A H 0.697273 0.403268 -0.204001 0.070 Uiso 0.55(2) 1 calc R U P A 1
H21B H 0.586581 0.399378 -0.133556 0.070 Uiso 0.55(2) 1 calc R U P A 1
H21C H 0.678248 0.355045 -0.144093 0.070 Uiso 0.55(2) 1 calc R U P A 1
C19' C 0.9400(8) 0.3966(4) -0.0261(11) 0.050(3) Uani 0.45(2) 1 d D U P A 2
H19C H 0.971359 0.399456 0.061929 0.060 Uiso 0.45(2) 1 calc R U P A 2
H19D H 1.001591 0.416900 -0.054996 0.060 Uiso 0.45(2) 1 calc R U P A 2
C20' C 0.7900(13) 0.4132(7) -0.078(2) 0.051(7) Uani 0.45(2) 1 d D U P A 2
H20' H 0.761486 0.419079 -0.165540 0.062 Uiso 0.45(2) 1 calc R U P A 2
C21' C 0.6800(16) 0.3860(6) -0.0458(19) 0.047(6) Uani 0.45(2) 1 d D U P A 2
H21D H 0.714158 0.379618 0.040164 0.070 Uiso 0.45(2) 1 calc R U P A 2
H21E H 0.662296 0.356562 -0.089929 0.070 Uiso 0.45(2) 1 calc R U P A 2
H21F H 0.591715 0.403930 -0.066951 0.070 Uiso 0.45(2) 1 calc R U P A 2
C22 C 0.7840(10) 0.4584(5) -0.0065(12) 0.061(3) Uani 1 1 d . U . . .
C23 C 0.7419(11) 0.4935(6) -0.0961(13) 0.074(4) Uani 1 1 d . U . . .
H23 H 0.716672 0.485114 -0.177913 0.089 Uiso 1 1 calc R U . . .
C24 C 0.7373(12) 0.5389(5) -0.0662(14) 0.074(4) Uani 1 1 d . U . . .
H24 H 0.708914 0.561820 -0.127175 0.089 Uiso 1 1 calc R U . . .
C25 C 0.7729(13) 0.5520(6) 0.0505(16) 0.085(4) Uani 1 1 d . U . . .
H25 H 0.769127 0.583750 0.070682 0.102 Uiso 1 1 calc R U . . .
C26 C 0.8136(14) 0.5195(6) 0.1371(16) 0.088(4) Uani 1 1 d . U . . .
H26 H 0.838792 0.528086 0.218799 0.105 Uiso 1 1 calc R U . . .
C27 C 0.8180(13) 0.4739(5) 0.1054(14) 0.074(4) Uani 1 1 d . U . . .
H27 H 0.847420 0.451619 0.167919 0.088 Uiso 1 1 calc R U . . .
C28 C 1.0521(10) 0.2588(4) -0.0536(10) 0.045(3) Uani 1 1 d . U . . .
H28A H 1.056039 0.267632 -0.132097 0.068 Uiso 1 1 calc R U . . .
H28B H 0.963971 0.241750 -0.063889 0.068 Uiso 1 1 calc R U . . .
H28C H 1.133688 0.239012 -0.012460 0.068 Uiso 1 1 calc R U . . .
P1A P 0.4405(3) 0.69289(10) 0.4659(2) 0.0375(7) Uani 1 1 d . . . . .
P2A P 0.3028(2) 0.68515(12) 0.2457(2) 0.0429(7) Uani 1 1 d . . . . .
O1A O 0.3167(7) 0.6317(3) 0.2072(6) 0.048(2) Uani 1 1 d . . . . .
N1A N 0.2801(7) 0.6764(4) 0.3812(7) 0.041(2) Uani 1 1 d . . . . .
N2A N 0.4721(7) 0.6994(3) 0.3401(7) 0.041(2) Uani 1 1 d . . . . .
N3A N 0.5390(8) 0.6561(3) 0.5588(8) 0.043(2) Uani 1 1 d . . . . .
H3NA H 0.557933 0.662598 0.634932 0.065 Uiso 1 1 d R U . . .
C1A C 0.1556(12) 0.6591(4) 0.4095(12) 0.049(3) Uani 1 1 d . U . . .
C2A C 0.1483(11) 0.6822(6) 0.5196(10) 0.063(3) Uani 1 1 d . U . . .
H2D H 0.231093 0.673179 0.588025 0.094 Uiso 1 1 calc R U . . .
H2E H 0.061302 0.672532 0.533886 0.094 Uiso 1 1 calc R U . . .
H2F H 0.147653 0.715953 0.509391 0.094 Uiso 1 1 calc R U . . .
C3A C 0.1633(13) 0.6068(4) 0.4224(13) 0.067(4) Uani 1 1 d . U . . .
H3D H 0.247750 0.598261 0.489867 0.100 Uiso 1 1 calc R U . . .
H3E H 0.169037 0.592837 0.348998 0.100 Uiso 1 1 calc R U . . .
H3F H 0.078115 0.595397 0.436882 0.100 Uiso 1 1 calc R U . . .
C4A C 0.0206(10) 0.6716(5) 0.3026(11) 0.065(4) Uani 1 1 d . U . . .
H4D H 0.014540 0.705442 0.292374 0.097 Uiso 1 1 calc R U . . .
H4E H -0.063824 0.660267 0.318240 0.097 Uiso 1 1 calc R U . . .
H4F H 0.026044 0.657132 0.229618 0.097 Uiso 1 1 calc R U . . .
C5A C 0.5771(11) 0.7285(5) 0.3042(11) 0.054(3) Uani 1 1 d . U . . .
C6A C 0.6097(13) 0.7024(5) 0.2049(11) 0.069(4) Uani 1 1 d . U . . .
H6D H 0.650523 0.672020 0.234525 0.103 Uiso 1 1 calc R U . . .
H6E H 0.677712 0.720362 0.179292 0.103 Uiso 1 1 calc R U . . .
H6F H 0.521871 0.698176 0.137063 0.103 Uiso 1 1 calc R U . . .
C7A C 0.5103(13) 0.7761(5) 0.2651(13) 0.076(4) Uani 1 1 d . U . . .
H7D H 0.421993 0.772382 0.197459 0.114 Uiso 1 1 calc R U . . .
H7E H 0.576497 0.795559 0.241090 0.114 Uiso 1 1 calc R U . . .
H7F H 0.489636 0.790873 0.331707 0.114 Uiso 1 1 calc R U . . .
C8A C 0.7153(12) 0.7323(6) 0.4133(12) 0.072(4) Uani 1 1 d . U . . .
H8D H 0.757595 0.701390 0.433844 0.108 Uiso 1 1 calc R U . . .
H8E H 0.693174 0.745068 0.481471 0.108 Uiso 1 1 calc R U . . .
H8F H 0.782462 0.752822 0.393696 0.108 Uiso 1 1 calc R U . . .
C9A C 0.2609(13) 0.6221(4) 0.0791(13) 0.043(4) Uani 0.643(9) 1 d D U P B 1
H9A H 0.288692 0.647970 0.035391 0.052 Uiso 0.643(9) 1 calc R U P B 1
C10A C 0.0997(13) 0.6121(4) 0.0191(13) 0.056(4) Uani 0.643(9) 1 d D U P B 1
H10C H 0.049672 0.612738 0.078177 0.067 Uiso 0.643(9) 1 calc R U P B 1
H10D H 0.054782 0.634767 -0.045232 0.067 Uiso 0.643(9) 1 calc R U P B 1
C11A C 0.1008(11) 0.5633(4) -0.0311(11) 0.061(4) Uani 0.643(9) 1 d D U P B 1
H11A H 0.012145 0.554774 -0.097635 0.074 Uiso 0.643(9) 1 calc R U P B 1
C12A C 0.2345(15) 0.5634(4) -0.0652(11) 0.053(13) Uani 0.643(9) 1 d D U P B 1
C13A C 0.3344(10) 0.5773(4) 0.0613(9) 0.046(4) Uani 0.643(9) 1 d D U P B 1
C14A C 0.2981(14) 0.5399(5) 0.1391(13) 0.057(5) Uani 0.643(9) 1 d D U P B 1
H14C H 0.356289 0.511622 0.143830 0.068 Uiso 0.643(9) 1 calc R U P B 1
H14D H 0.314448 0.551597 0.220910 0.068 Uiso 0.643(9) 1 calc R U P B 1
C15A C 0.1412(13) 0.5297(5) 0.0753(12) 0.074(5) Uani 0.643(9) 1 d D U P B 1
H15C H 0.084794 0.535843 0.128022 0.089 Uiso 0.643(9) 1 calc R U P B 1
H15D H 0.126559 0.496977 0.047889 0.089 Uiso 0.643(9) 1 calc R U P B 1
C16A C 0.273(2) 0.5157(5) -0.1052(15) 0.098(6) Uani 0.643(9) 1 d D U P B 1
H16D H 0.269304 0.491853 -0.047463 0.147 Uiso 0.643(9) 1 calc R U P B 1
H16E H 0.369364 0.516967 -0.109434 0.147 Uiso 0.643(9) 1 calc R U P B 1
H16F H 0.205517 0.507904 -0.184095 0.147 Uiso 0.643(9) 1 calc R U P B 1
C17A C 0.233(2) 0.5984(6) -0.1637(13) 0.072(6) Uani 0.643(9) 1 d D U P B 1
H17D H 0.178089 0.585577 -0.241995 0.108 Uiso 0.643(9) 1 calc R U P B 1
H17E H 0.330843 0.604288 -0.160924 0.108 Uiso 0.643(9) 1 calc R U P B 1
H17F H 0.189908 0.627580 -0.150938 0.108 Uiso 0.643(9) 1 calc R U P B 1
C18A C 0.4901(12) 0.5838(6) 0.0816(15) 0.072(5) Uani 0.643(9) 1 d D U P B 1
H18D H 0.502780 0.609161 0.031203 0.108 Uiso 0.643(9) 1 calc R U P B 1
H18E H 0.529157 0.555026 0.061120 0.108 Uiso 0.643(9) 1 calc R U P B 1
H18F H 0.539753 0.591318 0.165770 0.108 Uiso 0.643(9) 1 calc R U P B 1
C9B C 0.337(2) 0.6139(6) 0.0910(15) 0.026(6) Uani 0.357(9) 1 d D U P B 2
H9B H 0.440022 0.611610 0.102175 0.032 Uiso 0.357(9) 1 calc R U P B 2
C10B C 0.2603(19) 0.6449(5) -0.0192(15) 0.048(6) Uani 0.357(9) 1 d D U P B 2
H10E H 0.210684 0.671350 0.002752 0.057 Uiso 0.357(9) 1 calc R U P B 2
H10F H 0.327921 0.656926 -0.056914 0.057 Uiso 0.357(9) 1 calc R U P B 2
C11B C 0.1545(15) 0.6104(5) -0.1015(14) 0.047(6) Uani 0.357(9) 1 d D U P B 2
H11B H 0.117911 0.619736 -0.187546 0.056 Uiso 0.357(9) 1 calc R U P B 2
C12B C 0.2385(17) 0.5650(6) -0.0770(15) 0.06(3) Uani 0.357(9) 1 d D U P B 2
C13B C 0.2665(17) 0.5660(5) 0.0595(13) 0.040(6) Uani 0.357(9) 1 d D U P B 2
C14B C 0.1139(17) 0.5707(8) 0.0625(18) 0.060(7) Uani 0.357(9) 1 d D U P B 2
H14E H 0.068248 0.539891 0.057446 0.073 Uiso 0.357(9) 1 calc R U P B 2
H14F H 0.113463 0.586505 0.136350 0.073 Uiso 0.357(9) 1 calc R U P B 2
C15B C 0.0387(18) 0.5999(8) -0.047(2) 0.064(9) Uani 0.357(9) 1 d D U P B 2
H15E H 0.001107 0.628994 -0.024863 0.077 Uiso 0.357(9) 1 calc R U P B 2
H15F H -0.040637 0.582473 -0.104450 0.077 Uiso 0.357(9) 1 calc R U P B 2
C16B C 0.3739(18) 0.5673(7) -0.1126(19) 0.056(7) Uani 0.357(9) 1 d D U P B 2
H16G H 0.346942 0.566303 -0.199835 0.083 Uiso 0.357(9) 1 calc R U P B 2
H16H H 0.435167 0.540683 -0.077958 0.083 Uiso 0.357(9) 1 calc R U P B 2
H16I H 0.425106 0.596177 -0.082544 0.083 Uiso 0.357(9) 1 calc R U P B 2
C17B C 0.154(3) 0.5222(8) -0.140(2) 0.059(9) Uani 0.357(9) 1 d D U P B 2
H17G H 0.071317 0.517851 -0.114612 0.088 Uiso 0.357(9) 1 calc R U P B 2
H17H H 0.214993 0.494581 -0.118713 0.088 Uiso 0.357(9) 1 calc R U P B 2
H17I H 0.122562 0.526758 -0.226675 0.088 Uiso 0.357(9) 1 calc R U P B 2
C18B C 0.357(3) 0.5277(8) 0.134(2) 0.062(10) Uani 0.357(9) 1 d D U P B 2
H18G H 0.438445 0.522014 0.108244 0.093 Uiso 0.357(9) 1 calc R U P B 2
H18H H 0.299911 0.499247 0.124269 0.093 Uiso 0.357(9) 1 calc R U P B 2
H18I H 0.389947 0.536918 0.218427 0.093 Uiso 0.357(9) 1 calc R U P B 2
C19A C 0.5631(9) 0.6094(4) 0.5280(11) 0.054(3) Uani 1 1 d D U . . .
H19E H 0.505236 0.604526 0.443053 0.065 Uiso 1 1 calc R U . . .
H19F H 0.525569 0.588166 0.575733 0.065 Uiso 1 1 calc R U . . .
C20A C 0.7109(10) 0.5945(5) 0.5436(13) 0.080(4) Uani 1 1 d D U . . .
H20A H 0.719013 0.607325 0.468004 0.096 Uiso 1 1 calc R U . . .
C21A C 0.8287(13) 0.6202(6) 0.6308(17) 0.131(7) Uani 1 1 d D U . . .
H21G H 0.819388 0.653401 0.611439 0.196 Uiso 1 1 calc R U . . .
H21H H 0.919532 0.608773 0.627307 0.196 Uiso 1 1 calc R U . . .
H21I H 0.825121 0.615470 0.711395 0.196 Uiso 1 1 calc R U . . .
C22A C 0.7260(11) 0.5445(5) 0.5218(12) 0.060(3) Uani 1 1 d . U . . .
C23A C 0.7988(13) 0.5147(5) 0.6086(13) 0.080(4) Uani 1 1 d . U . . .
H23A H 0.840515 0.525557 0.688259 0.096 Uiso 1 1 calc R U . . .
C24A C 0.8136(14) 0.4669(6) 0.5813(16) 0.089(4) Uani 1 1 d . U . . .
H24A H 0.865282 0.446111 0.642674 0.107 Uiso 1 1 calc R U . . .
C25A C 0.7546(12) 0.4516(5) 0.4694(14) 0.072(4) Uani 1 1 d . U . . .
H25A H 0.761726 0.419660 0.451881 0.086 Uiso 1 1 calc R U . . .
C26A C 0.6839(13) 0.4816(5) 0.3797(13) 0.069(4) Uani 1 1 d . U . . .
H26A H 0.642863 0.470248 0.300482 0.083 Uiso 1 1 calc R U . . .
C27A C 0.6707(13) 0.5298(5) 0.4032(13) 0.070(4) Uani 1 1 d . U . . .
H27B H 0.625953 0.551040 0.340616 0.084 Uiso 1 1 calc R U . . .
C28A C 0.4463(11) 0.7440(4) 0.5507(10) 0.050(3) Uani 1 1 d . U . . .
H28D H 0.544515 0.755057 0.583452 0.075 Uiso 1 1 calc R U . . .
H28E H 0.410684 0.737070 0.616273 0.075 Uiso 1 1 calc R U . . .
H28F H 0.386959 0.767986 0.499246 0.075 Uiso 1 1 calc R U . . .

loop_
_atom_site_aniso_label
_atom_site_aniso_U_11
_atom_site_aniso_U_22
_atom_site_aniso_U_33
_atom_site_aniso_U_23
_atom_site_aniso_U_13
_atom_site_aniso_U_12
I1 0.0854(5) 0.0550(6) 0.0372(5) -0.0012(4) 0.0180(4) -0.0105(4)
I2 0.1024(7) 0.0621(7) 0.0384(5) 0.0008(5) 0.0173(5) -0.0204(5)
P1 0.0426(13) 0.034(2) 0.0296(16) -0.0022(13) 0.0098(11) 0.0029(11)
P2 0.0423(12) 0.0298(17) 0.0309(14) -0.0039(16) 0.0088(10) 0.0020(13)
O1 0.056(4) 0.020(4) 0.035(4) -0.005(3) 0.011(3) -0.001(3)
N1 0.044(4) 0.039(6) 0.030(4) 0.002(5) 0.019(3) 0.002(4)
N2 0.039(4) 0.035(6) 0.030(5) -0.005(4) 0.008(3) 0.001(3)
N3 0.047(5) 0.061(7) 0.025(5) -0.003(5) 0.000(4) 0.004(4)
C1 0.040(5) 0.040(7) 0.055(7) 0.005(5) 0.027(5) 0.003(4)
C2 0.076(6) 0.072(8) 0.058(7) -0.025(8) 0.043(6) -0.027(7)
C3 0.069(7) 0.046(8) 0.108(10) 0.004(7) 0.049(7) 0.001(6)
C4 0.049(6) 0.115(13) 0.062(8) 0.002(8) 0.027(6) 0.001(7)
C5 0.048(5) 0.032(6) 0.036(6) -0.003(5) 0.013(4) -0.010(4)
C6 0.061(6) 0.056(8) 0.057(7) -0.021(6) 0.031(5) -0.020(5)
C7 0.068(7) 0.034(7) 0.074(9) 0.007(6) 0.018(6) -0.013(5)
C8 0.055(6) 0.073(10) 0.053(8) -0.015(7) 0.015(6) -0.029(6)
C9 0.047(5) 0.027(5) 0.029(5) 0.000(4) 0.003(4) 0.000(4)
C10 0.046(5) 0.046(5) 0.048(5) -0.004(4) 0.013(4) 0.000(4)
C11 0.078(6) 0.049(5) 0.076(6) -0.021(5) 0.034(5) 0.008(4)
C12 0.071(6) 0.050(7) 0.037(6) -0.018(5) 0.017(5) -0.013(5)
C13 0.049(5) 0.043(5) 0.042(4) -0.006(4) 0.009(4) -0.006(4)
C14 0.070(6) 0.048(5) 0.058(5) -0.002(4) 0.024(5) -0.021(5)
C15 0.090(7) 0.043(6) 0.092(8) 0.007(6) 0.022(6) -0.003(5)
C16 0.108(9) 0.080(9) 0.082(9) -0.053(7) 0.039(7) -0.037(6)
C17 0.086(8) 0.095(10) 0.043(7) -0.013(7) 0.026(6) -0.028(7)
C18 0.047(5) 0.074(7) 0.050(6) -0.004(5) 0.008(4) -0.003(5)
C19 0.055(5) 0.028(5) 0.060(6) 0.005(5) 0.010(5) 0.008(4)
C20 0.043(9) 0.040(9) 0.029(8) 0.011(7) 0.019(6) 0.007(6)
C21 0.029(9) 0.051(11) 0.050(11) -0.011(9) 0.000(7) 0.006(7)
C19' 0.055(5) 0.028(5) 0.060(6) 0.005(5) 0.010(5) 0.008(4)
C20' 0.052(11) 0.049(11) 0.051(12) 0.001(9) 0.014(9) 0.007(8)
C21' 0.037(11) 0.040(10) 0.052(13) -0.019(9) 0.000(9) -0.007(8)
C22 0.041(5) 0.063(7) 0.075(7) 0.001(6) 0.013(5) 0.010(5)
C23 0.051(6) 0.094(9) 0.076(7) -0.017(6) 0.022(5) -0.004(5)
C24 0.063(6) 0.077(8) 0.088(8) 0.021(6) 0.032(6) 0.015(6)
C25 0.080(7) 0.062(8) 0.123(10) -0.006(8) 0.046(7) 0.009(6)
C26 0.095(8) 0.069(9) 0.098(9) -0.019(8) 0.031(7) 0.010(7)
C27 0.083(7) 0.055(8) 0.075(8) -0.004(6) 0.017(6) 0.013(6)
C28 0.058(6) 0.040(7) 0.043(7) -0.012(6) 0.023(5) 0.000(5)
P1A 0.0483(14) 0.0301(19) 0.0325(16) -0.0016(14) 0.0113(12) -0.0024(11)
P2A 0.0504(14) 0.0383(19) 0.0324(15) 0.0018(16) 0.0040(11) -0.0075(14)
O1A 0.066(4) 0.048(6) 0.028(4) -0.001(4) 0.012(3) -0.007(4)
N1A 0.043(4) 0.035(6) 0.041(5) -0.009(5) 0.009(4) -0.005(4)
N2A 0.054(5) 0.032(6) 0.034(5) -0.002(4) 0.012(4) -0.008(4)
N3A 0.067(5) 0.019(5) 0.041(6) 0.005(4) 0.016(4) 0.008(4)
C1A 0.054(6) 0.040(7) 0.055(7) -0.006(5) 0.020(5) 0.004(5)
C2A 0.070(6) 0.059(8) 0.072(8) 0.003(8) 0.040(6) 0.005(6)
C3A 0.082(8) 0.043(8) 0.094(9) 0.004(7) 0.054(7) -0.008(6)
C4A 0.049(6) 0.068(9) 0.070(8) 0.007(7) 0.010(5) -0.012(6)
C5A 0.065(6) 0.054(8) 0.044(7) 0.002(6) 0.019(5) -0.017(5)
C6A 0.088(8) 0.078(10) 0.058(8) -0.002(7) 0.047(7) -0.022(7)
C7A 0.107(9) 0.052(9) 0.077(10) 0.009(8) 0.041(7) -0.013(7)
C8A 0.065(7) 0.088(11) 0.054(9) 0.006(8) 0.009(6) -0.022(7)
C9A 0.044(8) 0.044(8) 0.042(8) -0.009(6) 0.013(7) 0.011(6)
C10A 0.059(9) 0.057(9) 0.050(8) -0.008(7) 0.017(7) -0.007(7)
C11A 0.061(8) 0.058(8) 0.056(8) -0.003(6) 0.010(6) -0.014(6)
C12A 0.060(16) 0.044(15) 0.052(15) -0.012(8) 0.016(9) -0.008(8)
C13A 0.048(8) 0.049(9) 0.041(7) 0.003(6) 0.013(6) -0.003(7)
C14A 0.071(10) 0.043(9) 0.055(9) 0.005(7) 0.020(7) -0.007(8)
C15A 0.086(9) 0.065(9) 0.075(9) 0.004(7) 0.032(7) -0.021(7)
C16A 0.136(15) 0.082(12) 0.084(11) -0.034(10) 0.046(11) 0.011(11)
C17A 0.088(12) 0.076(14) 0.042(11) -0.007(11) 0.010(9) 0.010(10)
C18A 0.073(10) 0.080(11) 0.083(11) 0.011(8) 0.051(9) 0.018(8)
C9B 0.029(11) 0.020(11) 0.029(10) 0.000(8) 0.009(8) 0.006(8)
C10B 0.063(11) 0.031(10) 0.042(10) -0.004(8) 0.008(8) -0.004(8)
C11B 0.052(10) 0.044(10) 0.043(10) -0.002(8) 0.012(8) 0.004(8)
C12B 0.07(3) 0.06(3) 0.06(3) -0.008(13) 0.017(15) -0.011(13)
C13B 0.043(11) 0.032(10) 0.040(11) 0.005(9) 0.008(9) -0.001(9)
C14B 0.063(12) 0.057(13) 0.057(12) -0.008(10) 0.015(10) -0.005(10)
C15B 0.061(13) 0.069(14) 0.068(14) -0.007(11) 0.028(10) 0.004(10)
C16B 0.049(12) 0.056(14) 0.069(14) -0.031(11) 0.030(11) -0.005(10)
C17B 0.049(14) 0.073(19) 0.064(18) -0.016(14) 0.032(13) -0.017(13)
C18B 0.067(18) 0.043(17) 0.064(17) 0.001(13) 0.007(14) -0.014(13)
C19A 0.049(5) 0.047(7) 0.064(7) -0.003(6) 0.016(5) 0.005(5)
C20A 0.067(7) 0.075(9) 0.083(9) -0.029(7) 0.004(5) 0.010(6)
C21A 0.076(8) 0.069(10) 0.210(18) -0.013(12) 0.000(9) -0.014(8)
C22A 0.041(5) 0.057(7) 0.071(7) -0.019(6) 0.004(5) 0.015(5)
C23A 0.082(7) 0.076(8) 0.079(8) 0.000(6) 0.024(6) 0.019(6)
C24A 0.082(8) 0.077(8) 0.109(9) 0.026(7) 0.033(7) 0.021(6)
C25A 0.063(6) 0.047(7) 0.114(9) 0.011(7) 0.041(6) 0.018(5)
C26A 0.071(6) 0.061(8) 0.077(7) -0.015(6) 0.028(5) -0.002(6)
C27A 0.071(6) 0.055(8) 0.076(8) 0.000(6) 0.015(6) 0.012(6)
C28A 0.058(6) 0.045(8) 0.039(7) -0.005(6) 0.007(5) 0.000(5)

loop_
_atom_type_symbol
_atom_type_description
_atom_type_scat_dispersion_real
_atom_type_scat_dispersion_imag
_atom_type_scat_source
C C 0.0033 0.0016 'International Tables Vol C Tables 4.2.6.8 and 6.1.1.4'
H H 0.0000 0.0000 'International Tables Vol C Tables 4.2.6.8 and 6.1.1.4'
N N 0.0061 0.0033 'International Tables Vol C Tables 4.2.6.8 and 6.1.1.4'
O O 0.0106 0.0060 'International Tables Vol C Tables 4.2.6.8 and 6.1.1.4'
P P 0.1023 0.0942 'International Tables Vol C Tables 4.2.6.8 and 6.1.1.4'
I I -0.4742 1.8119 'International Tables Vol C Tables 4.2.6.8 and 6.1.1.4'

loop_
_geom_angle_atom_site_label_1
_geom_angle_atom_site_label_2
_geom_angle_atom_site_label_3
_geom_angle
_geom_angle_site_symmetry_1
_geom_angle_site_symmetry_3
_geom_angle_publ_flag
N3 P1 N2 115.5(4) . . ?
N3 P1 N1 117.0(5) . . ?
N2 P1 N1 85.9(4) . . ?
N3 P1 C28 105.7(5) . . ?
N2 P1 C28 116.8(5) . . ?
N1 P1 C28 115.7(5) . . ?
O1 P2 N1 100.8(5) . . ?
O1 P2 N2 103.9(4) . . ?
N1 P2 N2 79.6(3) . . ?
C9 O1 P2 120.0(6) . . ?
C1 N1 P1 132.0(7) . . ?
C1 N1 P2 130.2(6) . . ?
P1 N1 P2 97.8(4) . . ?
C5 N2 P1 133.1(6) . . ?
C5 N2 P2 125.5(6) . . ?
P1 N2 P2 96.5(4) . . ?
C19' N3 P1 124.5(7) . . ?
C19 N3 P1 124.5(7) . . ?
C19' N3 H3N 118.0 . . ?
C19 N3 H3N 118.0 . . ?
P1 N3 H3N 113.8 . . ?
C4 C1 N1 107.4(9) . . ?
C4 C1 C2 108.4(10) . . ?
N1 C1 C2 109.2(9) . . ?
C4 C1 C3 112.5(12) . . ?
N1 C1 C3 109.2(8) . . ?
C2 C1 C3 110.1(11) . . ?
C1 C2 H2A 109.5 . . ?
C1 C2 H2B 109.5 . . ?
H2A C2 H2B 109.5 . . ?
C1 C2 H2C 109.5 . . ?
H2A C2 H2C 109.5 . . ?
H2B C2 H2C 109.5 . . ?
C1 C3 H3A 109.5 . . ?
C1 C3 H3B 109.5 . . ?
H3A C3 H3B 109.5 . . ?
C1 C3 H3C 109.5 . . ?
H3A C3 H3C 109.5 . . ?
H3B C3 H3C 109.5 . . ?
C1 C4 H4A 109.5 . . ?
C1 C4 H4B 109.5 . . ?
H4A C4 H4B 109.5 . . ?
C1 C4 H4C 109.5 . . ?
H4A C4 H4C 109.5 . . ?
H4B C4 H4C 109.5 . . ?
N2 C5 C8 110.0(9) . . ?
N2 C5 C6 107.7(8) . . ?
C8 C5 C6 109.7(8) . . ?
N2 C5 C7 109.7(8) . . ?
C8 C5 C7 110.4(10) . . ?
C6 C5 C7 109.3(10) . . ?
C5 C6 H6A 109.5 . . ?
C5 C6 H6B 109.5 . . ?
H6A C6 H6B 109.5 . . ?
C5 C6 H6C 109.5 . . ?
H6A C6 H6C 109.5 . . ?
H6B C6 H6C 109.5 . . ?
C5 C7 H7A 109.5 . . ?
C5 C7 H7B 109.5 . . ?
H7A C7 H7B 109.5 . . ?
C5 C7 H7C 109.5 . . ?
H7A C7 H7C 109.5 . . ?
H7B C7 H7C 109.5 . . ?
C5 C8 H8A 109.5 . . ?
C5 C8 H8B 109.5 . . ?
H8A C8 H8B 109.5 . . ?
C5 C8 H8C 109.5 . . ?
H8A C8 H8C 109.5 . . ?
H8B C8 H8C 109.5 . . ?
O1 C9 C13 111.5(7) . . ?
O1 C9 C10 109.3(7) . . ?
C13 C9 C10 103.9(6) . . ?
O1 C9 H9 110.6 . . ?
C13 C9 H9 110.6 . . ?
C10 C9 H9 110.6 . . ?
C11 C10 C9 102.3(6) . . ?
C11 C10 H10A 111.3 . . ?
C9 C10 H10A 111.3 . . ?
C11 C10 H10B 111.3 . . ?
C9 C10 H10B 111.3 . . ?
H10A C10 H10B 109.2 . . ?
C12 C11 C15 102.3(7) . . ?
C12 C11 C10 102.4(6) . . ?
C15 C11 C10 107.4(7) . . ?
C12 C11 H11 114.5 . . ?
C15 C11 H11 114.5 . . ?
C10 C11 H11 114.5 . . ?
C11 C12 C17 114.5(8) . . ?
C11 C12 C16 113.4(8) . . ?
C17 C12 C16 107.1(8) . . ?
C11 C12 C13 94.0(6) . . ?
C17 C12 C13 114.5(8) . . ?
C16 C12 C13 113.2(8) . . ?
C18 C13 C9 113.4(7) . . ?
C18 C13 C14 115.3(7) . . ?
C9 C13 C14 106.6(6) . . ?
C18 C13 C12 117.4(7) . . ?
C9 C13 C12 100.9(6) . . ?
C14 C13 C12 101.4(7) . . ?
C15 C14 C13 104.2(7) . . ?
C15 C14 H14A 110.9 . . ?
C13 C14 H14A 110.9 . . ?
C15 C14 H14B 110.9 . . ?
C13 C14 H14B 110.9 . . ?
H14A C14 H14B 108.9 . . ?
C14 C15 C11 103.2(7) . . ?
C14 C15 H15A 111.1 . . ?
C11 C15 H15A 111.1 . . ?
C14 C15 H15B 111.1 . . ?
C11 C15 H15B 111.1 . . ?
H15A C15 H15B 109.1 . . ?
C12 C16 H16A 109.5 . . ?
C12 C16 H16B 109.5 . . ?
H16A C16 H16B 109.5 . . ?
C12 C16 H16C 109.5 . . ?
H16A C16 H16C 109.5 . . ?
H16B C16 H16C 109.5 . . ?
C12 C17 H17A 109.5 . . ?
C12 C17 H17B 109.5 . . ?
H17A C17 H17B 109.5 . . ?
C12 C17 H17C 109.5 . . ?
H17A C17 H17C 109.5 . . ?
H17B C17 H17C 109.5 . . ?
C13 C18 H18A 109.5 . . ?
C13 C18 H18B 109.5 . . ?
H18A C18 H18B 109.5 . . ?
C13 C18 H18C 109.5 . . ?
H18A C18 H18C 109.5 . . ?
H18B C18 H18C 109.5 . . ?
C20 C19 N3 109.5(10) . . ?
C20 C19 H19A 109.8 . . ?
N3 C19 H19A 109.8 . . ?
C20 C19 H19B 109.8 . . ?
N3 C19 H19B 109.8 . . ?
H19A C19 H19B 108.2 . . ?
C19 C20 C21 113.5(10) . . ?
C19 C20 C22 102.7(11) . . ?
C21 C20 C22 108.1(13) . . ?
C19 C20 H20 110.8 . . ?
C21 C20 H20 110.8 . . ?
C22 C20 H20 110.8 . . ?
C20 C21 H21A 109.5 . . ?
C20 C21 H21B 109.5 . . ?
H21A C21 H21B 109.5 . . ?
C20 C21 H21C 109.5 . . ?
H21A C21 H21C 109.5 . . ?
H21B C21 H21C 109.5 . . ?
C20' C19' N3 113.3(12) . . ?
C20' C19' H19C 108.9 . . ?
N3 C19' H19C 108.9 . . ?
C20' C19' H19D 108.9 . . ?
N3 C19' H19D 108.9 . . ?
H19C C19' H19D 107.7 . . ?
C19' C20' C21' 116.7(13) . . ?
C19' C20' C22 105.1(15) . . ?
C21' C20' C22 97.7(16) . . ?
C19' C20' H20' 112.1 . . ?
C21' C20' H20' 112.1 . . ?
C22 C20' H20' 112.1 . . ?
C20' C21' H21D 109.5 . . ?
C20' C21' H21E 109.5 . . ?
H21D C21' H21E 109.5 . . ?
C20' C21' H21F 109.5 . . ?
H21D C21' H21F 109.5 . . ?
H21E C21' H21F 109.5 . . ?
C27 C22 C23 114.7(14) . . ?
C27 C22 C20' 140.8(15) . . ?
C23 C22 C20' 104.0(13) . . ?
C27 C22 C20 116.1(13) . . ?
C23 C22 C20 129.1(13) . . ?
C24 C23 C22 121.0(14) . . ?
C24 C23 H23 119.5 . . ?
C22 C23 H23 119.5 . . ?
C23 C24 C25 120.7(14) . . ?
C23 C24 H24 119.6 . . ?
C25 C24 H24 119.6 . . ?
C26 C25 C24 119.6(15) . . ?
C26 C25 H25 120.2 . . ?
C24 C25 H25 120.2 . . ?
C25 C26 C27 118.9(16) . . ?
C25 C26 H26 120.5 . . ?
C27 C26 H26 120.5 . . ?
C22 C27 C26 125.0(16) . . ?
C22 C27 H27 117.5 . . ?
C26 C27 H27 117.5 . . ?
P1 C28 H28A 109.5 . . ?
P1 C28 H28B 109.5 . . ?
H28A C28 H28B 109.5 . . ?
P1 C28 H28C 109.5 . . ?
H28A C28 H28C 109.5 . . ?
H28B C28 H28C 109.5 . . ?
N3A P1A N2A 116.2(4) . . ?
N3A P1A N1A 118.3(5) . . ?
N2A P1A N1A 85.5(4) . . ?
N3A P1A C28A 105.1(5) . . ?
N2A P1A C28A 116.4(5) . . ?
N1A P1A C28A 115.1(5) . . ?
O1A P2A N1A 100.1(5) . . ?
O1A P2A N2A 104.4(4) . . ?
N1A P2A N2A 80.6(4) . . ?
C9A O1A P2A 115.7(7) . . ?
C9B O1A P2A 127.9(8) . . ?
C1A N1A P1A 132.6(7) . . ?
C1A N1A P2A 130.4(7) . . ?
P1A N1A P2A 97.0(4) . . ?
C5A N2A P1A 133.3(7) . . ?
C5A N2A P2A 124.5(7) . . ?
P1A N2A P2A 96.7(4) . . ?
C19A N3A P1A 124.0(8) . . ?
C19A N3A H3NA 117.8 . . ?
P1A N3A H3NA 115.9 . . ?
N1A C1A C2A 110.0(10) . . ?
N1A C1A C3A 109.9(9) . . ?
C2A C1A C3A 111.7(12) . . ?
N1A C1A C4A 107.5(10) . . ?
C2A C1A C4A 109.2(10) . . ?
C3A C1A C4A 108.4(11) . . ?
C1A C2A H2D 109.5 . . ?
C1A C2A H2E 109.5 . . ?
H2D C2A H2E 109.5 . . ?
C1A C2A H2F 109.5 . . ?
H2D C2A H2F 109.5 . . ?
H2E C2A H2F 109.5 . . ?
C1A C3A H3D 109.5 . . ?
C1A C3A H3E 109.5 . . ?
H3D C3A H3E 109.5 . . ?
C1A C3A H3F 109.5 . . ?
H3D C3A H3F 109.5 . . ?
H3E C3A H3F 109.5 . . ?
C1A C4A H4D 109.5 . . ?
C1A C4A H4E 109.5 . . ?
H4D C4A H4E 109.5 . . ?
C1A C4A H4F 109.5 . . ?
H4D C4A H4F 109.5 . . ?
H4E C4A H4F 109.5 . . ?
N2A C5A C6A 107.2(9) . . ?
N2A C5A C7A 108.0(9) . . ?
C6A C5A C7A 113.0(11) . . ?
N2A C5A C8A 108.1(10) . . ?
C6A C5A C8A 108.7(10) . . ?
C7A C5A C8A 111.5(11) . . ?
C5A C6A H6D 109.5 . . ?
C5A C6A H6E 109.5 . . ?
H6D C6A H6E 109.5 . . ?
C5A C6A H6F 109.5 . . ?
H6D C6A H6F 109.5 . . ?
H6E C6A H6F 109.5 . . ?
C5A C7A H7D 109.5 . . ?
C5A C7A H7E 109.5 . . ?
H7D C7A H7E 109.5 . . ?
C5A C7A H7F 109.5 . . ?
H7D C7A H7F 109.5 . . ?
H7E C7A H7F 109.5 . . ?
C5A C8A H8D 109.5 . . ?
C5A C8A H8E 109.5 . . ?
H8D C8A H8E 109.5 . . ?
C5A C8A H8F 109.5 . . ?
H8D C8A H8F 109.5 . . ?
H8E C8A H8F 109.5 . . ?
O1A C9A C13A 105.7(10) . . ?
O1A C9A C10A 119.1(11) . . ?
C13A C9A C10A 104.7(8) . . ?
O1A C9A H9A 109.0 . . ?
C13A C9A H9A 109.0 . . ?
C10A C9A H9A 109.0 . . ?
C11A C10A C9A 101.9(9) . . ?
C11A C10A H10C 111.4 . . ?
C9A C10A H10C 111.4 . . ?
C11A C10A H10D 111.4 . . ?
C9A C10A H10D 111.4 . . ?
H10C C10A H10D 109.3 . . ?
C12A C11A C10A 103.0(8) . . ?
C12A C11A C15A 102.1(9) . . ?
C10A C11A C15A 107.1(11) . . ?
C12A C11A H11A 114.5 . . ?
C10A C11A H11A 114.5 . . ?
C15A C11A H11A 114.5 . . ?
C11A C12A C17A 114.8(11) . . ?
C11A C12A C16A 114.4(11) . . ?
C17A C12A C16A 106.6(11) . . ?
C11A C12A C13A 94.6(8) . . ?
C17A C12A C13A 113.9(11) . . ?
C16A C12A C13A 112.4(10) . . ?
C18A C13A C9A 113.1(10) . . ?
C18A C13A C14A 115.4(9) . . ?
C9A C13A C14A 106.5(10) . . ?
C18A C13A C12A 118.8(10) . . ?
C9A C13A C12A 99.7(8) . . ?
C14A C13A C12A 101.3(10) . . ?
C15A C14A C13A 104.3(9) . . ?
C15A C14A H14C 110.9 . . ?
C13A C14A H14C 110.9 . . ?
C15A C14A H14D 110.9 . . ?
C13A C14A H14D 110.9 . . ?
H14C C14A H14D 108.9 . . ?
C14A C15A C11A 103.3(9) . . ?
C14A C15A H15C 111.1 . . ?
C11A C15A H15C 111.1 . . ?
C14A C15A H15D 111.1 . . ?
C11A C15A H15D 111.1 . . ?
H15C C15A H15D 109.1 . . ?
C12A C16A H16D 109.5 . . ?
C12A C16A H16E 109.5 . . ?
H16D C16A H16E 109.5 . . ?
C12A C16A H16F 109.5 . . ?
H16D C16A H16F 109.5 . . ?
H16E C16A H16F 109.5 . . ?
C12A C17A H17D 109.5 . . ?
C12A C17A H17E 109.5 . . ?
H17D C17A H17E 109.5 . . ?
C12A C17A H17F 109.5 . . ?
H17D C17A H17F 109.5 . . ?
H17E C17A H17F 109.5 . . ?
C13A C18A H18D 109.5 . . ?
C13A C18A H18E 109.5 . . ?
H18D C18A H18E 109.5 . . ?
C13A C18A H18F 109.5 . . ?
H18D C18A H18F 109.5 . . ?
H18E C18A H18F 109.5 . . ?
C13B C9B O1A 109.3(12) . . ?
C13B C9B C10B 104.8(10) . . ?
O1A C9B C10B 112.8(15) . . ?
C13B C9B H9B 109.9 . . ?
O1A C9B H9B 109.9 . . ?
C10B C9B H9B 109.9 . . ?
C11B C10B C9B 101.6(9) . . ?
C11B C10B H10E 111.4 . . ?
C9B C10B H10E 111.4 . . ?
C11B C10B H10F 111.4 . . ?
C9B C10B H10F 111.4 . . ?
H10E C10B H10F 109.3 . . ?
C12B C11B C15B 101.3(11) . . ?
C12B C11B C10B 102.4(10) . . ?
C15B C11B C10B 108.4(14) . . ?
C12B C11B H11B 114.4 . . ?
C15B C11B H11B 114.4 . . ?
C10B C11B H11B 114.4 . . ?
C11B C12B C17B 114.7(14) . . ?
C11B C12B C16B 112.8(13) . . ?
C17B C12B C16B 106.6(12) . . ?
C11B C12B C13B 94.4(9) . . ?
C17B C12B C13B 113.6(14) . . ?
C16B C12B C13B 114.7(12) . . ?
C18B C13B C9B 112.3(13) . . ?
C18B C13B C14B 116.7(13) . . ?
C9B C13B C14B 106.8(12) . . ?
C18B C13B C12B 117.6(14) . . ?
C9B C13B C12B 100.3(10) . . ?
C14B C13B C12B 101.2(10) . . ?
C15B C14B C13B 103.6(11) . . ?
C15B C14B H14E 111.0 . . ?
C13B C14B H14E 111.0 . . ?
C15B C14B H14F 111.0 . . ?
C13B C14B H14F 111.0 . . ?
H14E C14B H14F 109.0 . . ?
C14B C15B C11B 104.1(11) . . ?
C14B C15B H15E 110.9 . . ?
C11B C15B H15E 110.9 . . ?
C14B C15B H15F 110.9 . . ?
C11B C15B H15F 110.9 . . ?
H15E C15B H15F 108.9 . . ?
C12B C16B H16G 109.5 . . ?
C12B C16B H16H 109.5 . . ?
H16G C16B H16H 109.5 . . ?
C12B C16B H16I 109.5 . . ?
H16G C16B H16I 109.5 . . ?
H16H C16B H16I 109.5 . . ?
C12B C17B H17G 109.5 . . ?
C12B C17B H17H 109.5 . . ?
H17G C17B H17H 109.5 . . ?
C12B C17B H17I 109.5 . . ?
H17G C17B H17I 109.5 . . ?
H17H C17B H17I 109.5 . . ?
C13B C18B H18G 109.5 . . ?
C13B C18B H18H 109.5 . . ?
H18G C18B H18H 109.5 . . ?
C13B C18B H18I 109.5 . . ?
H18G C18B H18I 109.5 . . ?
H18H C18B H18I 109.5 . . ?
N3A C19A C20A 118.9(9) . . ?
N3A C19A H19E 107.6 . . ?
C20A C19A H19E 107.6 . . ?
N3A C19A H19F 107.6 . . ?
C20A C19A H19F 107.6 . . ?
H19E C19A H19F 107.0 . . ?
C22A C20A C21A 120.3(11) . . ?
C22A C20A C19A 114.5(10) . . ?
C21A C20A C19A 117.8(10) . . ?
C22A C20A H20A 99.1 . . ?
C21A C20A H20A 99.1 . . ?
C19A C20A H20A 99.1 . . ?
C20A C21A H21G 109.5 . . ?
C20A C21A H21H 109.5 . . ?
H21G C21A H21H 109.5 . . ?
C20A C21A H21I 109.5 . . ?
H21G C21A H21I 109.5 . . ?
H21H C21A H21I 109.5 . . ?
C23A C22A C27A 120.6(13) . . ?
C23A C22A C20A 123.0(13) . . ?
C27A C22A C20A 116.2(13) . . ?
C22A C23A C24A 120.5(14) . . ?
C22A C23A H23A 119.8 . . ?
C24A C23A H23A 119.8 . . ?
C25A C24A C23A 119.8(14) . . ?
C25A C24A H24A 120.1 . . ?
C23A C24A H24A 120.1 . . ?
C24A C25A C26A 120.4(14) . . ?
C24A C25A H25A 119.8 . . ?
C26A C25A H25A 119.8 . . ?
C25A C26A C27A 121.2(14) . . ?
C25A C26A H26A 119.4 . . ?
C27A C26A H26A 119.4 . . ?
C22A C27A C26A 117.3(13) . . ?
C22A C27A H27B 121.3 . . ?
C26A C27A H27B 121.3 . . ?
P1A C28A H28D 109.5 . . ?
P1A C28A H28E 109.5 . . ?
H28D C28A H28E 109.5 . . ?
P1A C28A H28F 109.5 . . ?
H28D C28A H28F 109.5 . . ?
H28E C28A H28F 109.5 . . ?

loop_
_geom_bond_atom_site_label_1
_geom_bond_atom_site_label_2
_geom_bond_distance
_geom_bond_site_symmetry_2
_geom_bond_publ_flag
P1 N3 1.602(9) . ?
P1 N2 1.632(8) . ?
P1 N1 1.645(8) . ?
P1 C28 1.780(11) . ?
P2 O1 1.604(7) . ?
P2 N1 1.721(7) . ?
P2 N2 1.766(7) . ?
O1 C9 1.464(10) . ?
N1 C1 1.513(12) . ?
N2 C5 1.503(12) . ?
N3 C19' 1.506(14) . ?
N3 C19 1.506(14) . ?
N3 H3N 0.8799 . ?
C1 C4 1.488(16) . ?
C1 C2 1.516(15) . ?
C1 C3 1.519(18) . ?
C2 H2A 0.9800 . ?
C2 H2B 0.9800 . ?
C2 H2C 0.9800 . ?
C3 H3A 0.9800 . ?
C3 H3B 0.9800 . ?
C3 H3C 0.9800 . ?
C4 H4A 0.9800 . ?
C4 H4B 0.9800 . ?
C4 H4C 0.9800 . ?
C5 C8 1.507(14) . ?
C5 C6 1.532(14) . ?
C5 C7 1.539(16) . ?
C6 H6A 0.9800 . ?
C6 H6B 0.9800 . ?
C6 H6C 0.9800 . ?
C7 H7A 0.9800 . ?
C7 H7B 0.9800 . ?
C7 H7C 0.9800 . ?
C8 H8A 0.9800 . ?
C8 H8B 0.9800 . ?
C8 H8C 0.9800 . ?
C9 C13 1.535(9) . ?
C9 C10 1.559(11) . ?
C9 H9 1.0000 . ?
C10 C11 1.535(10) . ?
C10 H10A 0.9900 . ?
C10 H10B 0.9900 . ?
C11 C12 1.531(13) . ?
C11 C15 1.534(12) . ?
C11 H11 1.0000 . ?
C12 C17 1.539(11) . ?
C12 C16 1.550(10) . ?
C12 C13 1.550(10) . ?
C13 C18 1.512(10) . ?
C13 C14 1.539(10) . ?
C14 C15 1.524(11) . ?
C14 H14A 0.9900 . ?
C14 H14B 0.9900 . ?
C15 H15A 0.9900 . ?
C15 H15B 0.9900 . ?
C16 H16A 0.9800 . ?
C16 H16B 0.9800 . ?
C16 H16C 0.9800 . ?
C17 H17A 0.9800 . ?
C17 H17B 0.9800 . ?
C17 H17C 0.9800 . ?
C18 H18A 0.9800 . ?
C18 H18B 0.9800 . ?
C18 H18C 0.9800 . ?
C19 C20 1.492(11) . ?
C19 H19A 0.9900 . ?
C19 H19B 0.9900 . ?
C20 C21 1.503(12) . ?
C20 C22 1.61(2) . ?
C20 H20 1.0000 . ?
C21 H21A 0.9800 . ?
C21 H21B 0.9800 . ?
C21 H21C 0.9800 . ?
C19' C20' 1.495(12) . ?
C19' H19C 0.9900 . ?
C19' H19D 0.9900 . ?
C20' C21' 1.499(13) . ?
C20' C22 1.56(3) . ?
C20' H20' 1.0000 . ?
C21' H21D 0.9800 . ?
C21' H21E 0.9800 . ?
C21' H21F 0.9800 . ?
C22 C27 1.335(17) . ?
C22 C23 1.427(19) . ?
C23 C24 1.36(2) . ?
C23 H23 0.9500 . ?
C24 C25 1.363(19) . ?
C24 H24 0.9500 . ?
C25 C26 1.35(2) . ?
C25 H25 0.9500 . ?
C26 C27 1.37(2) . ?
C26 H26 0.9500 . ?
C27 H27 0.9500 . ?
C28 H28A 0.9800 . ?
C28 H28B 0.9800 . ?
C28 H28C 0.9800 . ?
P1A N3A 1.607(8) . ?
P1A N2A 1.639(8) . ?
P1A N1A 1.651(8) . ?
P1A C28A 1.772(12) . ?
P2A O1A 1.626(9) . ?
P2A N1A 1.718(8) . ?
P2A N2A 1.737(8) . ?
O1A C9A 1.461(15) . ?
O1A C9B 1.55(2) . ?
N1A C1A 1.481(13) . ?
N2A C5A 1.512(13) . ?
N3A C19A 1.434(14) . ?
N3A H3NA 0.8800 . ?
C1A C2A 1.492(16) . ?
C1A C3A 1.512(18) . ?
C1A C4A 1.553(16) . ?
C2A H2D 0.9800 . ?
C2A H2E 0.9800 . ?
C2A H2F 0.9800 . ?
C3A H3D 0.9800 . ?
C3A H3E 0.9800 . ?
C3A H3F 0.9800 . ?
C4A H4D 0.9800 . ?
C4A H4E 0.9800 . ?
C4A H4F 0.9800 . ?
C5A C6A 1.523(16) . ?
C5A C7A 1.526(18) . ?
C5A C8A 1.548(16) . ?
C6A H6D 0.9800 . ?
C6A H6E 0.9800 . ?
C6A H6F 0.9800 . ?
C7A H7D 0.9800 . ?
C7A H7E 0.9800 . ?
C7A H7F 0.9800 . ?
C8A H8D 0.9800 . ?
C8A H8E 0.9800 . ?
C8A H8F 0.9800 . ?
C9A C13A 1.532(12) . ?
C9A C10A 1.554(14) . ?
C9A H9A 1.0000 . ?
C10A C11A 1.528(13) . ?
C10A H10C 0.9900 . ?
C10A H10D 0.9900 . ?
C11A C12A 1.521(15) . ?
C11A C15A 1.535(14) . ?
C11A H11A 1.0000 . ?
C12A C17A 1.542(13) . ?
C12A C16A 1.545(12) . ?
C12A C13A 1.552(12) . ?
C13A C18A 1.504(12) . ?
C13A C14A 1.541(13) . ?
C14A C15A 1.524(14) . ?
C14A H14C 0.9900 . ?
C14A H14D 0.9900 . ?
C15A H15C 0.9900 . ?
C15A H15D 0.9900 . ?
C16A H16D 0.9800 . ?
C16A H16E 0.9800 . ?
C16A H16F 0.9800 . ?
C17A H17D 0.9800 . ?
C17A H17E 0.9800 . ?
C17A H17F 0.9800 . ?
C18A H18D 0.9800 . ?
C18A H18E 0.9800 . ?
C18A H18F 0.9800 . ?
C9B C13B 1.534(12) . ?
C9B C10B 1.557(15) . ?
C9B H9B 1.0000 . ?
C10B C11B 1.539(14) . ?
C10B H10E 0.9900 . ?
C10B H10F 0.9900 . ?
C11B C12B 1.527(17) . ?
C11B C15B 1.531(15) . ?
C11B H11B 1.0000 . ?
C12B C17B 1.539(14) . ?
C12B C16B 1.549(13) . ?
C12B C13B 1.551(13) . ?
C13B C18B 1.510(14) . ?
C13B C14B 1.544(14) . ?
C14B C15B 1.523(15) . ?
C14B H14E 0.9900 . ?
C14B H14F 0.9900 . ?
C15B H15E 0.9900 . ?
C15B H15F 0.9900 . ?
C16B H16G 0.9800 . ?
C16B H16H 0.9800 . ?
C16B H16I 0.9800 . ?
C17B H17G 0.9800 . ?
C17B H17H 0.9800 . ?
C17B H17I 0.9800 . ?
C18B H18G 0.9800 . ?
C18B H18H 0.9800 . ?
C18B H18I 0.9800 . ?
C19A C20A 1.488(9) . ?
C19A H19E 0.9900 . ?
C19A H19F 0.9900 . ?
C20A C22A 1.479(17) . ?
C20A C21A 1.479(11) . ?
C20A H20A 1.0000 . ?
C21A H21G 0.9800 . ?
C21A H21H 0.9800 . ?
C21A H21I 0.9800 . ?
C22A C23A 1.350(18) . ?
C22A C27A 1.395(17) . ?
C23A C24A 1.43(2) . ?
C23A H23A 0.9500 . ?
C24A C25A 1.335(19) . ?
C24A H24A 0.9500 . ?
C25A C26A 1.371(18) . ?
C25A H25A 0.9500 . ?
C26A C27A 1.430(19) . ?
C26A H26A 0.9500 . ?
C27A H27B 0.9500 . ?
C28A H28D 0.9800 . ?
C28A H28E 0.9800 . ?
C28A H28F 0.9800 . ?

loop_
_geom_torsion_atom_site_label_1
_geom_torsion_atom_site_label_2
_geom_torsion_atom_site_label_3
_geom_torsion_atom_site_label_4
_geom_torsion
_geom_torsion_site_symmetry_1
_geom_torsion_site_symmetry_2
_geom_torsion_site_symmetry_3
_geom_torsion_site_symmetry_4
_geom_torsion_publ_flag
N1 P2 O1 C9 -163.8(5) . . . . ?
N2 P2 O1 C9 114.3(6) . . . . ?
N3 P1 N1 C1 -61.2(11) . . . . ?
N2 P1 N1 C1 -177.8(11) . . . . ?
C28 P1 N1 C1 64.4(12) . . . . ?
N3 P1 N1 P2 120.0(5) . . . . ?
N2 P1 N1 P2 3.4(5) . . . . ?
C28 P1 N1 P2 -114.4(5) . . . . ?
O1 P2 N1 C1 75.6(10) . . . . ?
N2 P2 N1 C1 178.0(10) . . . . ?
O1 P2 N1 P1 -105.5(5) . . . . ?
N2 P2 N1 P1 -3.2(4) . . . . ?
N3 P1 N2 C5 83.5(10) . . . . ?
N1 P1 N2 C5 -158.5(10) . . . . ?
C28 P1 N2 C5 -41.7(10) . . . . ?
N3 P1 N2 P2 -121.3(4) . . . . ?
N1 P1 N2 P2 -3.3(5) . . . . ?
C28 P1 N2 P2 113.5(5) . . . . ?
O1 P2 N2 C5 -100.2(8) . . . . ?
N1 P2 N2 C5 161.1(9) . . . . ?
O1 P2 N2 P1 101.9(4) . . . . ?
N1 P2 N2 P1 3.2(5) . . . . ?
N2 P1 N3 C19' 53.6(9) . . . . ?
N1 P1 N3 C19' -45.3(9) . . . . ?
C28 P1 N3 C19' -175.7(8) . . . . ?
N2 P1 N3 C19 53.6(9) . . . . ?
N1 P1 N3 C19 -45.3(9) . . . . ?
C28 P1 N3 C19 -175.7(8) . . . . ?
P1 N1 C1 C4 -152.6(11) . . . . ?
P2 N1 C1 C4 25.9(15) . . . . ?
P1 N1 C1 C2 -35.2(14) . . . . ?
P2 N1 C1 C2 143.3(10) . . . . ?
P1 N1 C1 C3 85.2(14) . . . . ?
P2 N1 C1 C3 -96.4(12) . . . . ?
P1 N2 C5 C8 -33.9(13) . . . . ?
P2 N2 C5 C8 176.9(8) . . . . ?
P1 N2 C5 C6 -153.4(8) . . . . ?
P2 N2 C5 C6 57.4(11) . . . . ?
P1 N2 C5 C7 87.7(11) . . . . ?
P2 N2 C5 C7 -61.5(11) . . . . ?
P2 O1 C9 C13 115.2(6) . . . . ?
P2 O1 C9 C10 -130.5(6) . . . . ?
O1 C9 C10 C11 -119.6(7) . . . . ?
C13 C9 C10 C11 -0.4(8) . . . . ?
C9 C10 C11 C12 -35.5(8) . . . . ?
C9 C10 C11 C15 71.8(8) . . . . ?
C15 C11 C12 C17 -174.2(8) . . . . ?
C10 C11 C12 C17 -63.0(9) . . . . ?
C15 C11 C12 C16 62.5(9) . . . . ?
C10 C11 C12 C16 173.7(8) . . . . ?
C15 C11 C12 C13 -55.0(7) . . . . ?
C10 C11 C12 C13 56.2(7) . . . . ?
O1 C9 C13 C18 -80.4(9) . . . . ?
C10 C9 C13 C18 161.9(7) . . . . ?
O1 C9 C13 C14 47.5(8) . . . . ?
C10 C9 C13 C14 -70.1(8) . . . . ?
O1 C9 C13 C12 153.0(7) . . . . ?
C10 C9 C13 C12 35.4(8) . . . . ?
C11 C12 C13 C18 -179.5(7) . . . . ?
C17 C12 C13 C18 -60.2(11) . . . . ?
C16 C12 C13 C18 62.9(11) . . . . ?
C11 C12 C13 C9 -55.6(7) . . . . ?
C17 C12 C13 C9 63.6(10) . . . . ?
C16 C12 C13 C9 -173.3(9) . . . . ?
C11 C12 C13 C14 54.0(7) . . . . ?
C17 C12 C13 C14 173.2(8) . . . . ?
C16 C12 C13 C14 -63.7(10) . . . . ?
C18 C13 C14 C15 -161.9(8) . . . . ?
C9 C13 C14 C15 71.2(8) . . . . ?
C12 C13 C14 C15 -34.0(9) . . . . ?
C13 C14 C15 C11 -0.7(9) . . . . ?
C12 C11 C15 C14 35.7(9) . . . . ?
C10 C11 C15 C14 -71.6(9) . . . . ?
P1 N3 C19 C20 -109.0(9) . . . . ?
N3 C19 C20 C21 -55.6(18) . . . . ?
N3 C19 C20 C22 -172.0(10) . . . . ?
P1 N3 C19' C20' -138.5(11) . . . . ?
N3 C19' C20' C21' 57(2) . . . . ?
N3 C19' C20' C22 164.2(11) . . . . ?
C19' C20' C22 C27 -51(2) . . . . ?
C21' C20' C22 C27 70(2) . . . . ?
C19' C20' C22 C23 120.4(12) . . . . ?
C21' C20' C22 C23 -119.3(13) . . . . ?
C19 C20 C22 C27 -93.4(13) . . . . ?
C21 C20 C22 C27 146.4(13) . . . . ?
C19 C20 C22 C23 87.7(13) . . . . ?
C21 C20 C22 C23 -32.5(17) . . . . ?
C27 C22 C23 C24 -0.4(17) . . . . ?
C20' C22 C23 C24 -174.2(11) . . . . ?
C20 C22 C23 C24 178.5(10) . . . . ?
C22 C23 C24 C25 0.0(18) . . . . ?
C23 C24 C25 C26 0(2) . . . . ?
C24 C25 C26 C27 0(2) . . . . ?
C23 C22 C27 C26 1(2) . . . . ?
C20' C22 C27 C26 171.0(14) . . . . ?
C20 C22 C27 C26 -178.5(12) . . . . ?
C25 C26 C27 C22 0(2) . . . . ?
N1A P2A O1A C9A 147.5(8) . . . . ?
N2A P2A O1A C9A -129.7(8) . . . . ?
N1A P2A O1A C9B 178.8(10) . . . . ?
N2A P2A O1A C9B -98.5(10) . . . . ?
N3A P1A N1A C1A 59.1(12) . . . . ?
N2A P1A N1A C1A 176.6(11) . . . . ?
C28A P1A N1A C1A -66.3(12) . . . . ?
N3A P1A N1A P2A -120.2(5) . . . . ?
N2A P1A N1A P2A -2.8(5) . . . . ?
C28A P1A N1A P2A 114.3(6) . . . . ?
O1A P2A N1A C1A -73.6(10) . . . . ?
N2A P2A N1A C1A -176.7(11) . . . . ?
O1A P2A N1A P1A 105.7(5) . . . . ?
N2A P2A N1A P1A 2.6(5) . . . . ?
N3A P1A N2A C5A -84.2(11) . . . . ?
N1A P1A N2A C5A 156.4(11) . . . . ?
C28A P1A N2A C5A 40.5(11) . . . . ?
N3A P1A N2A P2A 122.2(4) . . . . ?
N1A P1A N2A P2A 2.7(5) . . . . ?
C28A P1A N2A P2A -113.2(5) . . . . ?
O1A P2A N2A C5A 102.3(9) . . . . ?
N1A P2A N2A C5A -159.5(10) . . . . ?
O1A P2A N2A P1A -100.8(4) . . . . ?
N1A P2A N2A P1A -2.7(5) . . . . ?
N2A P1A N3A C19A -50.5(9) . . . . ?
N1A P1A N3A C19A 49.1(9) . . . . ?
C28A P1A N3A C19A 179.3(8) . . . . ?
P1A N1A C1A C2A 34.4(15) . . . . ?
P2A N1A C1A C2A -146.4(10) . . . . ?
P1A N1A C1A C3A -88.9(14) . . . . ?
P2A N1A C1A C3A 90.2(13) . . . . ?
P1A N1A C1A C4A 153.2(10) . . . . ?
P2A N1A C1A C4A -27.6(14) . . . . ?
P1A N2A C5A C6A 150.3(9) . . . . ?
P2A N2A C5A C6A -62.0(12) . . . . ?
P1A N2A C5A C7A -87.5(13) . . . . ?
P2A N2A C5A C7A 60.1(13) . . . . ?
P1A N2A C5A C8A 33.3(15) . . . . ?
P2A N2A C5A C8A -179.1(9) . . . . ?
P2A O1A C9A C13A 158.7(7) . . . . ?
P2A O1A C9A C10A -84.1(12) . . . . ?
O1A C9A C10A C11A -120.2(11) . . . . ?
C13A C9A C10A C11A -2.4(14) . . . . ?
C9A C10A C11A C12A -33.8(13) . . . . ?
C9A C10A C11A C15A 73.4(12) . . . . ?
C10A C11A C12A C17A -63.3(13) . . . . ?
C15A C11A C12A C17A -174.2(11) . . . . ?
C10A C11A C12A C16A 172.9(11) . . . . ?
C15A C11A C12A C16A 62.0(13) . . . . ?
C10A C11A C12A C13A 55.7(10) . . . . ?
C15A C11A C12A C13A -55.2(10) . . . . ?
O1A C9A C13A C18A -69.6(13) . . . . ?
C10A C9A C13A C18A 163.8(12) . . . . ?
O1A C9A C13A C14A 58.2(11) . . . . ?
C10A C9A C13A C14A -68.3(12) . . . . ?
O1A C9A C13A C12A 163.2(10) . . . . ?
C10A C9A C13A C12A 36.6(13) . . . . ?
C11A C12A C13A C18A -179.0(11) . . . . ?
C17A C12A C13A C18A -59.2(15) . . . . ?
C16A C12A C13A C18A 62.2(16) . . . . ?
C11A C12A C13A C9A -55.7(10) . . . . ?
C17A C12A C13A C9A 64.1(14) . . . . ?
C16A C12A C13A C9A -174.5(12) . . . . ?
C11A C12A C13A C14A 53.5(10) . . . . ?
C17A C12A C13A C14A 173.2(12) . . . . ?
C16A C12A C13A C14A -65.3(14) . . . . ?
C18A C13A C14A C15A -162.4(12) . . . . ?
C9A C13A C14A C15A 71.1(13) . . . . ?
C12A C13A C14A C15A -32.7(13) . . . . ?
C13A C14A C15A C11A -1.7(15) . . . . ?
C12A C11A C15A C14A 36.5(13) . . . . ?
C10A C11A C15A C14A -71.3(13) . . . . ?
P2A O1A C9B C13B -149.4(9) . . . . ?
P2A O1A C9B C10B -33.3(16) . . . . ?
C13B C9B C10B C11B -0.1(18) . . . . ?
O1A C9B C10B C11B -118.9(13) . . . . ?
C9B C10B C11B C12B -35.7(16) . . . . ?
C9B C10B C11B C15B 70.9(16) . . . . ?
C15B C11B C12B C17B 63.1(17) . . . . ?
C10B C11B C12B C17B 175.0(15) . . . . ?
C15B C11B C12B C16B -174.6(14) . . . . ?
C10B C11B C12B C16B -62.7(15) . . . . ?
C15B C11B C12B C13B -55.4(12) . . . . ?
C10B C11B C12B C13B 56.5(12) . . . . ?
O1A C9B C13B C18B -78.3(18) . . . . ?
C10B C9B C13B C18B 160.6(17) . . . . ?
O1A C9B C13B C14B 50.9(15) . . . . ?
C10B C9B C13B C14B -70.3(16) . . . . ?
O1A C9B C13B C12B 156.0(12) . . . . ?
C10B C9B C13B C12B 34.9(17) . . . . ?
C11B C12B C13B C18B -177.3(15) . . . . ?
C17B C12B C13B C18B 63(2) . . . . ?
C16B C12B C13B C18B -60(2) . . . . ?
C11B C12B C13B C9B -55.2(12) . . . . ?
C17B C12B C13B C9B -174.6(16) . . . . ?
C16B C12B C13B C9B 62.3(17) . . . . ?
C11B C12B C13B C14B 54.4(12) . . . . ?
C17B C12B C13B C14B -65.0(17) . . . . ?
C16B C12B C13B C14B 172.0(15) . . . . ?
C18B C13B C14B C15B -162.3(18) . . . . ?
C9B C13B C14B C15B 71.1(18) . . . . ?
C12B C13B C14B C15B -33.5(19) . . . . ?
C13B C14B C15B C11B -1(2) . . . . ?
C12B C11B C15B C14B 36.4(19) . . . . ?
C10B C11B C15B C14B -70.9(18) . . . . ?
P1A N3A C19A C20A 119.6(11) . . . . ?
N3A C19A C20A C22A 173.6(12) . . . . ?
N3A C19A C20A C21A 23(2) . . . . ?
C21A C20A C22A C23A 35(2) . . . . ?
C19A C20A C22A C23A -114.0(14) . . . . ?
C21A C20A C22A C27A -139.4(16) . . . . ?
C19A C20A C22A C27A 71.3(17) . . . . ?
C27A C22A C23A C24A -4(2) . . . . ?
C20A C22A C23A C24A -178.0(12) . . . . ?
C22A C23A C24A C25A 0(2) . . . . ?
C23A C24A C25A C26A 2(2) . . . . ?
C24A C25A C26A C27A 0(2) . . . . ?
C23A C22A C27A C26A 5.1(19) . . . . ?
C20A C22A C27A C26A -180.0(11) . . . . ?
C25A C26A C27A C22A -3.3(19) . . . . ?
